data_7102913
loop_
_publ_author_name
'Pang, Keliang'
'Tanski, Joseph M'
'Parkin, Gerard'

_publ_section_title
;
 Reactivity of the Ni--&gt;B dative sigma-bond in the nickel boratrane
 compounds [kappa4-B(mimBut)3]NiX (X=Cl, OAc, NCS, N3): synthesis of a
 series of B-functionalized
 tris(2-mercapto-1-tert-butylimidazolyl)borato complexes, [YTmBut)]NiZ.
;
_journal_issue 8
_journal_name_full 'Chemical communications (Cambridge, England)'
_journal_page_first 1008
_journal_page_last 1010
_journal_paper_doi 10.1039/b714466k
_journal_year 2008
_chemical_formula_sum 'C22 H33 B N7 Ni S4'
_chemical_formula_weight 593.31
_chemical_name_systematic
;
?
;
_space_group_IT_number 33
_symmetry_cell_setting orthorhombic
_symmetry_space_group_name_Hall 'P 2c -2n'
_symmetry_space_group_name_H-M 'P n a 21'
_atom_sites_solution_hydrogens geom
_atom_sites_solution_primary direct
_atom_sites_solution_secondary difmap
_audit_creation_method SHELXL-97
_cell_angle_alpha 90.00
_cell_angle_beta 90.00
_cell_angle_gamma 90.00
_cell_formula_units_Z 4
_cell_length_a 14.5817(18)
_cell_length_b 13.8145(18)
_cell_length_c 15.0487(18)
_cell_measurement_reflns_used 1986
_cell_measurement_temperature 243(2)
_cell_measurement_theta_max 21.89
_cell_measurement_theta_min 2.44
_cell_volume 3031.4(7)
_computing_cell_refinement 'Bruker SMART'
_computing_data_collection 'Bruker SMART'
_computing_data_reduction 'Bruker SAINT'
_computing_molecular_graphics 'Bruker SHELXTL'
_computing_publication_material 'Bruker SHELXTL'
_computing_structure_refinement 'SHELXL-97 (Sheldrick, 1997)'
_computing_structure_solution 'SHELXS-97 (Sheldrick, 1990)'
_diffrn_ambient_temperature 243(2)
_diffrn_measured_fraction_theta_full 0.947
_diffrn_measured_fraction_theta_max 0.947
_diffrn_measurement_device_type 'CCD area detector'
_diffrn_measurement_method 'phi and omega scans'
_diffrn_radiation_monochromator graphite
_diffrn_radiation_source 'fine-focus sealed tube'
_diffrn_radiation_type MoK\a
_diffrn_radiation_wavelength 0.71073
_diffrn_reflns_av_R_equivalents 0.1612
_diffrn_reflns_av_sigmaI/netI 0.1924
_diffrn_reflns_limit_h_max 18
_diffrn_reflns_limit_h_min -15
_diffrn_reflns_limit_k_max 18
_diffrn_reflns_limit_k_min -18
_diffrn_reflns_limit_l_max 9
_diffrn_reflns_limit_l_min -19
_diffrn_reflns_number 16118
_diffrn_reflns_theta_full 28.31
_diffrn_reflns_theta_max 28.31
_diffrn_reflns_theta_min 2.00
_exptl_absorpt_coefficient_mu 0.939
_exptl_absorpt_correction_T_max 0.9815
_exptl_absorpt_correction_T_min 0.9120
_exptl_absorpt_correction_type empirical
_exptl_absorpt_process_details SADABS
_exptl_crystal_colour Green
_exptl_crystal_density_diffrn 1.300
_exptl_crystal_density_method 'not measured'
_exptl_crystal_description Needle
_exptl_crystal_F_000 1244
_exptl_crystal_size_max 0.10
_exptl_crystal_size_mid 0.05
_exptl_crystal_size_min 0.02
_refine_diff_density_max 0.903
_refine_diff_density_min -1.033
_refine_diff_density_rms 0.114
_refine_ls_abs_structure_details 'Flack H D (1983), Acta Cryst. A39, 876-881'
_refine_ls_abs_structure_Flack 0.11(4)
_refine_ls_extinction_coef 0.0061(4)
_refine_ls_extinction_expression Fc^*^=kFc[1+0.001xFc^2^\l^3^/sin(2\q)]^-1/4^
_refine_ls_extinction_method SHELXL
_refine_ls_goodness_of_fit_ref 1.046
_refine_ls_hydrogen_treatment constr
_refine_ls_matrix_type full
_refine_ls_number_parameters 327
_refine_ls_number_reflns 5421
_refine_ls_number_restraints 1
_refine_ls_restrained_S_all 1.046
_refine_ls_R_factor_all 0.2249
_refine_ls_R_factor_gt 0.0741
_refine_ls_shift/su_max 0.002
_refine_ls_shift/su_mean 0.000
_refine_ls_structure_factor_coef Fsqd
_refine_ls_weighting_details 'calc w=1/[\s^2^(Fo^2^)+(0.0101P)^2^+12.7933P] where P=(Fo^2^+2Fc^2^)/3'
_refine_ls_weighting_scheme calc
_refine_ls_wR_factor_gt 0.1155
_refine_ls_wR_factor_ref 0.1564
_reflns_number_gt 2160
_reflns_number_total 5421
_reflns_threshold_expression >2sigma(I)
_cod_data_source_file b714466k.txt
_cod_data_source_block niscns10
_cod_depositor_comments
;
The following automatic conversions were performed:
'_symmetry_cell_setting' value 'Orthorhombic' changed to 'orthorhombic'
according to '/home/saulius/struct/CIF-dictionaries/cif_core.dic'
dictionary named 'cif_core.dic' version 2.4.1 from
2010-06-29.

'_exptl_absorpt_correction_type' value 'Empirical' changed to
'empirical' according to
'/home/saulius/struct/CIF-dictionaries/cif_core.dic' dictionary named
'cif_core.dic' version 2.4.1 from 2010-06-29.

Automatic conversion script
Id: cif_fix_enum 1527 2010-12-29 10:47:43Z saulius 
;
_cod_original_sg_symbol_H-M Pna2(1)
_cod_database_code 7102913

loop_
_symmetry_equiv_pos_as_xyz
'x, y, z'
'-x, -y, z+1/2'
'x+1/2, -y+1/2, z'
'-x+1/2, y+1/2, z+1/2'

loop_
_atom_site_label
_atom_site_type_symbol
_atom_site_fract_x
_atom_site_fract_y
_atom_site_fract_z
_atom_site_U_iso_or_equiv
_atom_site_adp_type
_atom_site_occupancy
_atom_site_symmetry_multiplicity
_atom_site_calc_flag
_atom_site_refinement_flags
_atom_site_disorder_assembly
_atom_site_disorder_group
Ni Ni -0.89907(9) 1.97328(10) 0.32452(11) 0.0423(4) Uani 1 1 d . . .
S1 S -0.8007(2) 2.0129(3) 0.4381(2) 0.0598(10) Uani 1 1 d . . .
S2 S -0.91950(19) 1.8135(2) 0.3201(3) 0.0546(8) Uani 1 1 d . . .
S3 S -0.9612(2) 2.1105(3) 0.2690(2) 0.0567(10) Uani 1 1 d . . .
N11 N -0.9711(7) 2.0428(7) 0.4946(6) 0.045(3) Uani 1 1 d . . .
N12 N -0.8710(7) 2.1099(7) 0.5852(7) 0.050(3) Uani 1 1 d . . .
N21 N -1.0308(6) 1.8769(7) 0.4456(7) 0.046(3) Uani 1 1 d . . .
N22 N -1.0309(7) 1.7174(7) 0.4424(7) 0.048(3) Uani 1 1 d . . .
N31 N -1.0857(6) 2.0287(7) 0.3747(7) 0.049(3) Uani 1 1 d . . .
N32 N -1.1467(6) 2.1511(6) 0.2945(6) 0.044(3) Uani 1 1 d . . .
B B -1.0062(9) 1.9794(11) 0.4155(9) 0.041(4) Uani 1 1 d . . .
C11 C -0.8809(8) 2.0559(9) 0.5127(8) 0.047(4) Uani 1 1 d . . .
C12 C -1.0165(10) 2.0886(11) 0.5622(11) 0.073(5) Uani 1 1 d . . .
H12A H -1.0807 2.0915 0.5669 0.087 Uiso 1 1 calc R . .
C13 C -0.9601(11) 2.1280(10) 0.6196(11) 0.077(5) Uani 1 1 d . . .
H13A H -0.9754 2.1611 0.6721 0.092 Uiso 1 1 calc R . .
C14 C -0.7825(9) 2.1419(10) 0.6279(9) 0.061(4) Uani 1 1 d . . .
C15 C -0.8053(10) 2.2024(11) 0.7103(10) 0.094(5) Uani 1 1 d . . .
H15A H -0.8356 2.2617 0.6923 0.141 Uiso 1 1 calc R . .
H15B H -0.7492 2.2180 0.7418 0.141 Uiso 1 1 calc R . .
H15C H -0.8456 2.1657 0.7491 0.141 Uiso 1 1 calc R . .
C16 C -0.7281(11) 2.0522(10) 0.6548(10) 0.090(6) Uani 1 1 d . . .
H16A H -0.7115 2.0159 0.6021 0.135 Uiso 1 1 calc R . .
H16B H -0.7653 2.0120 0.6935 0.135 Uiso 1 1 calc R . .
H16C H -0.6729 2.0718 0.6861 0.135 Uiso 1 1 calc R . .
C17 C -0.7306(9) 2.2051(10) 0.5623(10) 0.080(5) Uani 1 1 d . . .
H17A H -0.7312 2.1748 0.5042 0.120 Uiso 1 1 calc R . .
H17B H -0.6678 2.2129 0.5822 0.120 Uiso 1 1 calc R . .
H17C H -0.7598 2.2681 0.5587 0.120 Uiso 1 1 calc R . .
C21 C -0.9941(8) 1.7992(9) 0.4044(8) 0.041(3) Uani 1 1 d . . .
C22 C -1.0901(9) 1.8463(12) 0.5134(9) 0.069(5) Uani 1 1 d . . .
H22A H -1.1234 1.8858 0.5526 0.082 Uiso 1 1 calc R . .
C23 C -1.0895(9) 1.7473(12) 0.5108(11) 0.075(5) Uani 1 1 d . . .
H23A H -1.1229 1.7063 0.5487 0.090 Uiso 1 1 calc R . .
C24 C -1.0117(10) 1.6153(9) 0.4140(10) 0.061(4) Uani 1 1 d . . .
C25 C -1.0520(9) 1.5488(9) 0.4861(10) 0.083(5) Uani 1 1 d . . .
H25A H -1.1124 1.5718 0.5028 0.124 Uiso 1 1 calc R . .
H25B H -1.0122 1.5493 0.5378 0.124 Uiso 1 1 calc R . .
H25C H -1.0567 1.4833 0.4632 0.124 Uiso 1 1 calc R . .
C26 C -1.0638(9) 1.6010(10) 0.3268(13) 0.115(6) Uani 1 1 d . . .
H26A H -1.0492 1.6535 0.2864 0.172 Uiso 1 1 calc R . .
H26B H -1.1292 1.6006 0.3385 0.172 Uiso 1 1 calc R . .
H26C H -1.0460 1.5398 0.3002 0.172 Uiso 1 1 calc R . .
C27 C -0.9106(9) 1.5946(9) 0.4085(10) 0.082(5) Uani 1 1 d . . .
H27A H -0.8824 1.6385 0.3662 0.124 Uiso 1 1 calc R . .
H27B H -0.9013 1.5284 0.3891 0.124 Uiso 1 1 calc R . .
H27C H -0.8830 1.6037 0.4665 0.124 Uiso 1 1 calc R . .
C31 C -1.0685(6) 2.0984(8) 0.3129(10) 0.042(3) Uani 1 1 d . . .
C32 C -1.2135(9) 2.1116(11) 0.3507(8) 0.068(5) Uani 1 1 d . . .
H32A H -1.2745 2.1333 0.3537 0.082 Uiso 1 1 calc R . .
C33 C -1.1792(8) 2.0389(11) 0.3999(9) 0.061(4) Uani 1 1 d . . .
H33A H -1.2108 2.0020 0.4425 0.074 Uiso 1 1 calc R . .
C34 C -1.1594(9) 2.2351(10) 0.2347(10) 0.059(4) Uani 1 1 d . . .
C35 C -1.0970(10) 2.3164(8) 0.2686(10) 0.095(6) Uani 1 1 d . . .
H35A H -1.1181 2.3377 0.3266 0.142 Uiso 1 1 calc R . .
H35B H -1.0989 2.3703 0.2274 0.142 Uiso 1 1 calc R . .
H35C H -1.0346 2.2927 0.2734 0.142 Uiso 1 1 calc R . .
C36 C -1.2575(8) 2.2692(10) 0.2344(9) 0.075(5) Uani 1 1 d . . .
H36A H -1.2819 2.2665 0.2944 0.112 Uiso 1 1 calc R . .
H36B H -1.2936 2.2278 0.1960 0.112 Uiso 1 1 calc R . .
H36C H -1.2602 2.3353 0.2128 0.112 Uiso 1 1 calc R . .
C37 C -1.1324(10) 2.2006(10) 0.1402(9) 0.085(5) Uani 1 1 d . . .
H37A H -1.0662 2.2024 0.1340 0.127 Uiso 1 1 calc R . .
H37B H -1.1601 2.2430 0.0963 0.127 Uiso 1 1 calc R . .
H37C H -1.1540 2.1350 0.1311 0.127 Uiso 1 1 calc R . .
S4 S -0.6717(2) 1.9749(3) 0.0977(3) 0.0788(12) Uani 1 1 d . . .
N1 N -0.8020(7) 1.9666(7) 0.2310(7) 0.051(3) Uani 1 1 d . . .
C1 C -0.7470(8) 1.9700(9) 0.1754(7) 0.041(3) Uani 1 1 d . . .

loop_
_atom_site_aniso_label
_atom_site_aniso_U_11
_atom_site_aniso_U_22
_atom_site_aniso_U_33
_atom_site_aniso_U_23
_atom_site_aniso_U_13
_atom_site_aniso_U_12
Ni 0.0382(7) 0.0528(9) 0.0360(8) -0.0015(12) 0.0051(10) 0.0001(8)
S1 0.044(2) 0.086(3) 0.049(2) -0.014(2) 0.0017(18) 0.005(2)
S2 0.0563(19) 0.062(2) 0.0457(19) 0.000(2) 0.009(2) 0.0014(15)
S3 0.0422(18) 0.063(2) 0.065(2) 0.016(2) 0.0124(19) 0.0023(17)
N11 0.046(6) 0.049(7) 0.039(7) -0.011(5) 0.019(5) -0.003(5)
N12 0.050(6) 0.051(7) 0.047(8) -0.009(6) 0.005(6) -0.011(5)
N21 0.041(6) 0.051(7) 0.048(7) 0.003(6) 0.011(6) -0.019(5)
N22 0.050(6) 0.041(7) 0.052(7) 0.005(6) -0.001(6) -0.005(5)
N31 0.035(6) 0.057(7) 0.056(7) -0.004(6) 0.010(5) 0.004(6)
N32 0.034(5) 0.052(6) 0.047(8) 0.010(5) 0.004(5) 0.011(5)
B 0.031(7) 0.053(9) 0.040(9) -0.003(8) 0.008(6) 0.005(8)
C11 0.038(8) 0.076(10) 0.028(8) -0.003(7) 0.010(6) -0.015(6)
C12 0.056(10) 0.090(12) 0.073(12) -0.022(9) 0.019(9) -0.003(9)
C13 0.078(12) 0.084(12) 0.069(12) -0.031(10) 0.024(10) 0.000(10)
C14 0.064(9) 0.073(10) 0.046(10) -0.019(8) 0.004(8) -0.015(8)
C15 0.075(11) 0.146(15) 0.060(11) -0.059(11) 0.003(9) -0.023(11)
C16 0.114(14) 0.060(11) 0.096(14) -0.011(9) -0.049(11) 0.011(10)
C17 0.071(10) 0.086(11) 0.085(13) 0.000(9) 0.026(9) -0.016(9)
C21 0.043(7) 0.034(7) 0.047(9) 0.010(6) 0.006(6) -0.006(6)
C22 0.055(10) 0.090(13) 0.061(11) 0.020(10) 0.030(9) 0.000(9)
C23 0.061(10) 0.083(12) 0.080(12) 0.038(10) 0.002(10) -0.006(10)
C24 0.070(10) 0.037(8) 0.078(11) 0.014(8) -0.032(8) -0.013(8)
C25 0.050(9) 0.076(11) 0.122(15) 0.026(10) -0.012(9) -0.014(8)
C26 0.134(14) 0.067(9) 0.144(14) 0.014(14) -0.093(15) -0.006(9)
C27 0.084(11) 0.061(10) 0.102(13) 0.013(9) -0.005(10) 0.020(9)
C31 0.027(5) 0.048(7) 0.051(9) 0.010(8) 0.002(7) 0.005(5)
C32 0.053(9) 0.094(12) 0.058(12) -0.002(9) 0.010(8) -0.015(8)
C33 0.036(7) 0.099(12) 0.049(9) 0.007(9) 0.005(7) 0.006(8)
C34 0.045(8) 0.058(9) 0.074(11) 0.035(8) -0.017(8) 0.005(7)
C35 0.113(12) 0.033(8) 0.139(15) -0.006(9) -0.028(12) -0.024(9)
C36 0.056(9) 0.095(12) 0.073(12) 0.003(9) -0.007(8) 0.038(8)
C37 0.077(11) 0.102(13) 0.076(13) 0.030(10) 0.001(10) 0.025(10)
S4 0.077(3) 0.109(3) 0.051(2) -0.010(3) 0.030(2) -0.027(2)
N1 0.041(6) 0.051(7) 0.060(9) 0.001(6) 0.011(6) 0.003(6)
C1 0.052(7) 0.049(8) 0.023(6) -0.002(6) 0.019(6) 0.001(7)

loop_
_atom_type_symbol
_atom_type_description
_atom_type_scat_dispersion_real
_atom_type_scat_dispersion_imag
_atom_type_scat_source
C C 0.0033 0.0016 'International Tables Vol C Tables 4.2.6.8 and 6.1.1.4'
H H 0.0000 0.0000 'International Tables Vol C Tables 4.2.6.8 and 6.1.1.4'
B B 0.0013 0.0007 'International Tables Vol C Tables 4.2.6.8 and 6.1.1.4'
N N 0.0061 0.0033 'International Tables Vol C Tables 4.2.6.8 and 6.1.1.4'
S S 0.1246 0.1234 'International Tables Vol C Tables 4.2.6.8 and 6.1.1.4'
Ni Ni 0.3393 1.1124 'International Tables Vol C Tables 4.2.6.8 and 6.1.1.4'

loop_
_geom_angle_atom_site_label_1
_geom_angle_atom_site_label_2
_geom_angle_atom_site_label_3
_geom_angle
_geom_angle_site_symmetry_1
_geom_angle_site_symmetry_3
_geom_angle_publ_flag
N1 Ni B 176.4(5) . . ?
N1 Ni S2 91.6(3) . . ?
B Ni S2 87.7(4) . . ?
N1 Ni S3 93.6(3) . . ?
B Ni S3 84.7(4) . . ?
S2 Ni S3 139.99(16) . . ?
N1 Ni S1 95.3(3) . . ?
B Ni S1 88.3(4) . . ?
S2 Ni S1 109.95(15) . . ?
S3 Ni S1 109.01(14) . . ?
C11 S1 Ni 98.2(4) . . ?
C21 S2 Ni 100.4(4) . . ?
C31 S3 Ni 98.2(4) . . ?
C11 N11 C12 105.0(11) . . ?
C11 N11 B 123.1(10) . . ?
C12 N11 B 131.8(11) . . ?
C11 N12 C13 107.3(10) . . ?
C11 N12 C14 127.4(10) . . ?
C13 N12 C14 125.2(11) . . ?
C21 N21 C22 109.8(11) . . ?
C21 N21 B 120.4(10) . . ?
C22 N21 B 129.7(12) . . ?
C21 N22 C23 107.5(11) . . ?
C21 N22 C24 125.6(11) . . ?
C23 N22 C24 126.9(12) . . ?
C31 N31 C33 106.7(10) . . ?
C31 N31 B 117.7(9) . . ?
C33 N31 B 133.4(11) . . ?
C31 N32 C32 104.4(10) . . ?
C31 N32 C34 129.7(10) . . ?
C32 N32 C34 125.8(10) . . ?
N31 B N21 111.5(10) . . ?
N31 B N11 108.3(10) . . ?
N21 B N11 111.7(10) . . ?
N31 B Ni 109.6(9) . . ?
N21 B Ni 109.5(9) . . ?
N11 B Ni 106.1(8) . . ?
N12 C11 N11 110.2(10) . . ?
N12 C11 S1 130.7(9) . . ?
N11 C11 S1 118.7(9) . . ?
C13 C12 N11 112.2(13) . . ?
C12 C13 N12 105.1(13) . . ?
N12 C14 C17 108.5(11) . . ?
N12 C14 C16 108.7(11) . . ?
C17 C14 C16 112.3(12) . . ?
N12 C14 C15 108.6(11) . . ?
C17 C14 C15 108.7(12) . . ?
C16 C14 C15 109.9(13) . . ?
N21 C21 N22 107.9(10) . . ?
N21 C21 S2 120.6(9) . . ?
N22 C21 S2 131.5(10) . . ?
C23 C22 N21 106.1(14) . . ?
C22 C23 N22 108.6(13) . . ?
N22 C24 C27 112.1(10) . . ?
N22 C24 C26 105.8(11) . . ?
C27 C24 C26 114.5(13) . . ?
N22 C24 C25 106.8(12) . . ?
C27 C24 C25 107.5(11) . . ?
C26 C24 C25 109.8(11) . . ?
N31 C31 N32 111.0(9) . . ?
N31 C31 S3 120.1(8) . . ?
N32 C31 S3 128.9(10) . . ?
C33 C32 N32 111.4(12) . . ?
C32 C33 N31 106.5(12) . . ?
N32 C34 C36 111.5(11) . . ?
N32 C34 C35 107.3(11) . . ?
C36 C34 C35 109.6(12) . . ?
N32 C34 C37 106.6(11) . . ?
C36 C34 C37 109.6(12) . . ?
C35 C34 C37 112.3(12) . . ?
C1 N1 Ni 174.9(11) . . ?
N1 C1 S4 179.4(12) . . ?

loop_
_geom_bond_atom_site_label_1
_geom_bond_atom_site_label_2
_geom_bond_distance
_geom_bond_site_symmetry_2
_geom_bond_publ_flag
Ni N1 1.997(10) . ?
Ni B 2.079(13) . ?
Ni S2 2.228(3) . ?
Ni S3 2.261(4) . ?
Ni S1 2.298(4) . ?
S1 C11 1.727(12) . ?
S2 C21 1.682(12) . ?
S3 C31 1.707(10) . ?
N11 C11 1.355(13) . ?
N11 C12 1.369(15) . ?
N11 B 1.564(16) . ?
N12 C11 1.330(13) . ?
N12 C13 1.421(16) . ?
N12 C14 1.508(14) . ?
N21 C21 1.350(13) . ?
N21 C22 1.402(15) . ?
N21 B 1.530(17) . ?
N22 C21 1.376(13) . ?
N22 C23 1.401(16) . ?
N22 C24 1.500(15) . ?
N31 C31 1.362(14) . ?
N31 C33 1.422(13) . ?
N31 B 1.478(15) . ?
N32 C31 1.380(11) . ?
N32 C32 1.400(13) . ?
N32 C34 1.481(14) . ?
C12 C13 1.310(18) . ?
C14 C17 1.520(16) . ?
C14 C16 1.525(17) . ?
C14 C15 1.532(16) . ?
C22 C23 1.368(18) . ?
C24 C27 1.503(16) . ?
C24 C26 1.529(19) . ?
C24 C25 1.538(17) . ?
C32 C33 1.344(17) . ?
C34 C36 1.506(15) . ?
C34 C35 1.533(16) . ?
C34 C37 1.551(18) . ?
S4 C1 1.606(11) . ?
N1 C1 1.160(12) . ?
